data_7105215
loop_
_publ_author_name
'Cantat, Thibault'
'Scott, Brian L'
'Kiplinger, Jaqueline L'

_publ_section_title
;
 Convenient access to the anhydrous thorium tetrachloride complexes
 ThCl(4)(DME)(2), ThCl(4)(1,4-dioxane)(2) and ThCl(4)(THF)(3.5) using
 commercially available and inexpensive starting materials.
;
_journal_issue 6
_journal_name_full 'Chemical communications (Cambridge, England)'
_journal_page_first 919
_journal_page_last 921
_journal_paper_doi 10.1039/b923558b
_journal_volume 46
_journal_year 2010
_chemical_formula_sum 'C8 H20 Cl4 O4 Th'
_chemical_formula_weight 554.08
_chemical_name_systematic
;
?
;
_space_group_IT_number 14
_symmetry_cell_setting monoclinic
_symmetry_space_group_name_Hall '-P 2ybc'
_symmetry_space_group_name_H-M 'P 1 21/c 1'
_atom_sites_solution_hydrogens geom
_atom_sites_solution_primary direct
_atom_sites_solution_secondary difmap
_audit_creation_method SHELXL-97
_cell_angle_alpha 90.00
_cell_angle_beta 115.356(2)
_cell_angle_gamma 90.00
_cell_formula_units_Z 4
_cell_length_a 16.644(3)
_cell_length_b 7.3263(15)
_cell_length_c 14.877(3)
_cell_measurement_reflns_used 6954
_cell_measurement_temperature 120(1)
_cell_measurement_theta_max 54.8
_cell_measurement_theta_min 4.4
_cell_volume 1639.3(6)
_computing_cell_refinement 'SAINT+, v. 7.06 (Bruker AXS, 2001)'
_computing_data_collection 'APEX II, v. 1.08 (Bruker AXS, 2003)'
_computing_data_reduction 'SAINT+, v. 7.06 (Bruker AXS, 2001)'
_computing_molecular_graphics 'SHELXTL, v. 6.10, (Bruker AXS, 2000)'
_computing_publication_material 'SHELXTL, v. 6.10, (Bruker AXS, 2000)'
_computing_structure_refinement 'SHELXL-97 (Sheldrick, 1997)'
_computing_structure_solution 'SHELXS-97 (Sheldrick, 1990)'
_diffrn_ambient_temperature 120(1)
_diffrn_measured_fraction_theta_full 0.999
_diffrn_measured_fraction_theta_max 0.943
_diffrn_measurement_device_type 'Bruker D8 with APEXII CCD'
_diffrn_measurement_method '\w scans'
_diffrn_radiation_monochromator graphite
_diffrn_radiation_source 'fine-focus sealed tube'
_diffrn_radiation_type MoK\a
_diffrn_radiation_wavelength 0.71073
_diffrn_reflns_av_R_equivalents 0.0489
_diffrn_reflns_av_sigmaI/netI 0.0428
_diffrn_reflns_limit_h_max 21
_diffrn_reflns_limit_h_min -21
_diffrn_reflns_limit_k_max 9
_diffrn_reflns_limit_k_min -9
_diffrn_reflns_limit_l_max 19
_diffrn_reflns_limit_l_min -19
_diffrn_reflns_number 17216
_diffrn_reflns_theta_full 25.00
_diffrn_reflns_theta_max 28.24
_diffrn_reflns_theta_min 2.71
_diffrn_standards_decay_% 0
_diffrn_standards_interval_count 0
_diffrn_standards_interval_time 0
_diffrn_standards_number 0
_exptl_absorpt_coefficient_mu 9.747
_exptl_absorpt_correction_T_max 0.5094
_exptl_absorpt_correction_T_min 0.2729
_exptl_absorpt_correction_type multi-scan
_exptl_absorpt_process_details 'SADABS 2.03 (Sheldrick, 2001)'
_exptl_crystal_colour colorless
_exptl_crystal_density_diffrn 2.245
_exptl_crystal_density_method 'not measured'
_exptl_crystal_description block
_exptl_crystal_F_000 1032
_exptl_crystal_size_max 0.18
_exptl_crystal_size_mid 0.10
_exptl_crystal_size_min 0.08
_refine_diff_density_max 2.010
_refine_diff_density_min -2.616
_refine_diff_density_rms 0.214
_refine_ls_extinction_method none
_refine_ls_goodness_of_fit_ref 1.021
_refine_ls_hydrogen_treatment constr
_refine_ls_matrix_type full
_refine_ls_number_parameters 158
_refine_ls_number_reflns 3819
_refine_ls_number_restraints 0
_refine_ls_restrained_S_all 1.021
_refine_ls_R_factor_all 0.0389
_refine_ls_R_factor_gt 0.0313
_refine_ls_shift/su_max 0.001
_refine_ls_shift/su_mean 0.000
_refine_ls_structure_factor_coef Fsqd
_refine_ls_weighting_details 'calc w=1/[\s^2^(Fo^2^)+(0.0462P)^2^+0.0000P] where P=(Fo^2^+2Fc^2^)/3'
_refine_ls_weighting_scheme calc
_refine_ls_wR_factor_gt 0.0746
_refine_ls_wR_factor_ref 0.0780
_reflns_number_gt 3272
_reflns_number_total 3819
_reflns_threshold_expression >2sigma(I)
_cod_data_source_file b923558b.txt
_cod_data_source_block apx915a
_cod_original_sg_symbol_H-M 'P 21/c'
_cod_database_code 7105215

loop_
_symmetry_equiv_pos_as_xyz
'x, y, z'
'-x, y+1/2, -z+1/2'
'-x, -y, -z'
'x, -y-1/2, z-1/2'

loop_
_atom_site_label
_atom_site_type_symbol
_atom_site_fract_x
_atom_site_fract_y
_atom_site_fract_z
_atom_site_U_iso_or_equiv
_atom_site_adp_type
_atom_site_occupancy
_atom_site_symmetry_multiplicity
_atom_site_calc_flag
_atom_site_refinement_flags
_atom_site_disorder_assembly
_atom_site_disorder_group
Th1 Th 0.247821(11) 0.03026(2) 0.280684(12) 0.01432(8) Uani 1 1 d . . .
Cl1 Cl 0.11081(9) 0.23096(17) 0.15246(9) 0.0230(3) Uani 1 1 d . . .
Cl2 Cl 0.16713(9) -0.27781(17) 0.29360(9) 0.0230(3) Uani 1 1 d . . .
Cl3 Cl 0.36292(9) -0.04596(17) 0.46968(9) 0.0217(3) Uani 1 1 d . . .
Cl4 Cl 0.34674(9) 0.20870(18) 0.20553(9) 0.0235(3) Uani 1 1 d . . .
O1 O 0.1972(2) -0.1482(5) 0.1130(2) 0.0197(7) Uani 1 1 d . . .
O2 O 0.3613(2) -0.1991(5) 0.2674(2) 0.0188(7) Uani 1 1 d . . .
O3 O 0.1510(2) 0.1168(5) 0.3729(3) 0.0231(8) Uani 1 1 d . . .
O4 O 0.2887(2) 0.3329(5) 0.3768(2) 0.0224(8) Uani 1 1 d . . .
C1 C 0.1044(3) -0.1797(8) 0.0460(4) 0.0267(12) Uani 1 1 d . . .
H1A H 0.0984 -0.1920 -0.0208 0.040 Uiso 1 1 calc R . .
H1B H 0.0692 -0.0785 0.0495 0.040 Uiso 1 1 calc R . .
H1C H 0.0843 -0.2895 0.0651 0.040 Uiso 1 1 calc R . .
C2 C 0.2468(3) -0.3129(7) 0.1173(4) 0.0227(11) Uani 1 1 d . . .
H2A H 0.2323 -0.3567 0.0506 0.027 Uiso 1 1 calc R . .
H2B H 0.2318 -0.4074 0.1531 0.027 Uiso 1 1 calc R . .
C3 C 0.3436(4) -0.2693(7) 0.1694(4) 0.0224(11) Uani 1 1 d . . .
H3A H 0.3786 -0.3782 0.1753 0.027 Uiso 1 1 calc R . .
H3B H 0.3593 -0.1787 0.1320 0.027 Uiso 1 1 calc R . .
C4 C 0.4565(3) -0.1751(8) 0.3224(4) 0.0273(12) Uani 1 1 d . . .
H4A H 0.4857 -0.2905 0.3284 0.041 Uiso 1 1 calc R . .
H4B H 0.4695 -0.1285 0.3875 0.041 Uiso 1 1 calc R . .
H4C H 0.4773 -0.0906 0.2878 0.041 Uiso 1 1 calc R . .
C5 C 0.0605(4) 0.0572(8) 0.3451(5) 0.0340(15) Uani 1 1 d . . .
H5A H 0.0479 0.0611 0.4023 0.051 Uiso 1 1 calc R . .
H5B H 0.0534 -0.0654 0.3201 0.051 Uiso 1 1 calc R . .
H5C H 0.0202 0.1365 0.2945 0.051 Uiso 1 1 calc R . .
C6 C 0.1586(4) 0.3047(7) 0.4057(4) 0.0310(14) Uani 1 1 d . . .
H6A H 0.1352 0.3174 0.4549 0.037 Uiso 1 1 calc R . .
H6B H 0.1245 0.3832 0.3498 0.037 Uiso 1 1 calc R . .
C7 C 0.2539(4) 0.3592(8) 0.4496(4) 0.0309(14) Uani 1 1 d . . .
H7A H 0.2597 0.4863 0.4696 0.037 Uiso 1 1 calc R . .
H7B H 0.2873 0.2858 0.5081 0.037 Uiso 1 1 calc R . .
C8 C 0.3756(4) 0.4184(8) 0.4130(4) 0.0318(13) Uani 1 1 d . . .
H8A H 0.3705 0.5455 0.4252 0.048 Uiso 1 1 calc R . .
H8B H 0.3985 0.4058 0.3640 0.048 Uiso 1 1 calc R . .
H8C H 0.4153 0.3602 0.4736 0.048 Uiso 1 1 calc R . .

loop_
_atom_site_aniso_label
_atom_site_aniso_U_11
_atom_site_aniso_U_22
_atom_site_aniso_U_33
_atom_site_aniso_U_23
_atom_site_aniso_U_13
_atom_site_aniso_U_12
Th1 0.01569(12) 0.01736(12) 0.01162(11) 0.00040(6) 0.00747(8) -0.00063(6)
Cl1 0.0231(7) 0.0245(7) 0.0188(6) 0.0004(5) 0.0065(5) 0.0049(5)
Cl2 0.0244(7) 0.0203(6) 0.0289(7) 0.0006(5) 0.0158(6) -0.0029(5)
Cl3 0.0244(7) 0.0279(7) 0.0128(6) 0.0028(4) 0.0079(5) 0.0009(5)
Cl4 0.0273(7) 0.0272(7) 0.0214(6) 0.0013(5) 0.0156(6) -0.0056(5)
O1 0.0169(18) 0.026(2) 0.0162(17) -0.0024(14) 0.0066(15) 0.0016(15)
O2 0.0178(19) 0.029(2) 0.0138(17) -0.0021(14) 0.0106(15) 0.0012(14)
O3 0.027(2) 0.023(2) 0.027(2) 0.0025(15) 0.0185(17) 0.0032(16)
O4 0.031(2) 0.0193(19) 0.0175(18) -0.0032(14) 0.0112(16) -0.0007(16)
C1 0.020(3) 0.031(3) 0.024(3) -0.008(2) 0.004(2) 0.000(2)
C2 0.026(3) 0.022(3) 0.020(3) -0.008(2) 0.009(2) 0.002(2)
C3 0.030(3) 0.024(3) 0.019(3) -0.002(2) 0.015(2) 0.005(2)
C4 0.015(3) 0.044(4) 0.023(3) -0.004(2) 0.008(2) 0.003(2)
C5 0.029(3) 0.037(4) 0.049(4) 0.008(3) 0.029(3) 0.008(3)
C6 0.056(4) 0.020(3) 0.032(3) -0.001(2) 0.032(3) 0.005(3)
C7 0.056(4) 0.022(3) 0.023(3) -0.001(2) 0.024(3) 0.009(3)
C8 0.032(3) 0.030(3) 0.023(3) -0.003(2) 0.002(3) -0.009(3)

loop_
_atom_type_symbol
_atom_type_description
_atom_type_scat_dispersion_real
_atom_type_scat_dispersion_imag
_atom_type_scat_source
C C 0.0033 0.0016 'International Tables Vol C Tables 4.2.6.8 and 6.1.1.4'
H H 0.0000 0.0000 'International Tables Vol C Tables 4.2.6.8 and 6.1.1.4'
O O 0.0106 0.0060 'International Tables Vol C Tables 4.2.6.8 and 6.1.1.4'
Cl Cl 0.1484 0.1585 'International Tables Vol C Tables 4.2.6.8 and 6.1.1.4'
Th Th -7.2400 8.8979 'International Tables Vol C Tables 4.2.6.8 and 6.1.1.4'

loop_
_geom_angle_atom_site_label_1
_geom_angle_atom_site_label_2
_geom_angle_atom_site_label_3
_geom_angle
_geom_angle_site_symmetry_1
_geom_angle_site_symmetry_3
_geom_angle_publ_flag
O4 Th1 O2 124.99(11) . . ?
O4 Th1 O3 64.67(11) . . ?
O2 Th1 O3 146.31(11) . . ?
O4 Th1 O1 149.66(11) . . ?
O2 Th1 O1 63.37(10) . . ?
O3 Th1 O1 127.25(11) . . ?
O4 Th1 Cl2 135.25(8) . . ?
O2 Th1 Cl2 82.15(8) . . ?
O3 Th1 Cl2 74.00(9) . . ?
O1 Th1 Cl2 71.36(8) . . ?
O4 Th1 Cl4 75.44(8) . . ?
O2 Th1 Cl4 71.86(8) . . ?
O3 Th1 Cl4 136.68(8) . . ?
O1 Th1 Cl4 81.43(8) . . ?
Cl2 Th1 Cl4 148.73(4) . . ?
O4 Th1 Cl3 72.41(8) . . ?
O2 Th1 Cl3 74.37(8) . . ?
O3 Th1 Cl3 79.90(9) . . ?
O1 Th1 Cl3 133.29(8) . . ?
Cl2 Th1 Cl3 84.53(4) . . ?
Cl4 Th1 Cl3 104.23(4) . . ?
O4 Th1 Cl1 82.24(8) . . ?
O2 Th1 Cl1 136.11(7) . . ?
O3 Th1 Cl1 73.33(8) . . ?
O1 Th1 Cl1 76.61(8) . . ?
Cl2 Th1 Cl1 102.26(4) . . ?
Cl4 Th1 Cl1 85.63(4) . . ?
Cl3 Th1 Cl1 149.10(4) . . ?
C2 O1 C1 108.4(4) . . ?
C2 O1 Th1 115.4(3) . . ?
C1 O1 Th1 123.1(3) . . ?
C4 O2 C3 108.2(4) . . ?
C4 O2 Th1 122.2(3) . . ?
C3 O2 Th1 117.6(3) . . ?
C6 O3 C5 108.3(4) . . ?
C6 O3 Th1 115.1(3) . . ?
C5 O3 Th1 125.4(3) . . ?
C7 O4 C8 108.7(4) . . ?
C7 O4 Th1 115.9(3) . . ?
C8 O4 Th1 124.3(3) . . ?
O1 C1 H1A 109.5 . . ?
O1 C1 H1B 109.5 . . ?
H1A C1 H1B 109.5 . . ?
O1 C1 H1C 109.5 . . ?
H1A C1 H1C 109.5 . . ?
H1B C1 H1C 109.5 . . ?
O1 C2 C3 108.2(4) . . ?
O1 C2 H2A 110.1 . . ?
C3 C2 H2A 110.1 . . ?
O1 C2 H2B 110.1 . . ?
C3 C2 H2B 110.1 . . ?
H2A C2 H2B 108.4 . . ?
O2 C3 C2 107.9(4) . . ?
O2 C3 H3A 110.1 . . ?
C2 C3 H3A 110.1 . . ?
O2 C3 H3B 110.1 . . ?
C2 C3 H3B 110.1 . . ?
H3A C3 H3B 108.4 . . ?
O2 C4 H4A 109.5 . . ?
O2 C4 H4B 109.5 . . ?
H4A C4 H4B 109.5 . . ?
O2 C4 H4C 109.5 . . ?
H4A C4 H4C 109.5 . . ?
H4B C4 H4C 109.5 . . ?
O3 C5 H5A 109.5 . . ?
O3 C5 H5B 109.5 . . ?
H5A C5 H5B 109.5 . . ?
O3 C5 H5C 109.5 . . ?
H5A C5 H5C 109.5 . . ?
H5B C5 H5C 109.5 . . ?
O3 C6 C7 109.0(4) . . ?
O3 C6 H6A 109.9 . . ?
C7 C6 H6A 109.9 . . ?
O3 C6 H6B 109.9 . . ?
C7 C6 H6B 109.9 . . ?
H6A C6 H6B 108.3 . . ?
O4 C7 C6 109.2(4) . . ?
O4 C7 H7A 109.8 . . ?
C6 C7 H7A 109.8 . . ?
O4 C7 H7B 109.8 . . ?
C6 C7 H7B 109.8 . . ?
H7A C7 H7B 108.3 . . ?
O4 C8 H8A 109.5 . . ?
O4 C8 H8B 109.5 . . ?
H8A C8 H8B 109.5 . . ?
O4 C8 H8C 109.5 . . ?
H8A C8 H8C 109.5 . . ?
H8B C8 H8C 109.5 . . ?

loop_
_geom_bond_atom_site_label_1
_geom_bond_atom_site_label_2
_geom_bond_distance
_geom_bond_site_symmetry_2
_geom_bond_publ_flag
Th1 O4 2.567(3) . ?
Th1 O2 2.598(3) . ?
Th1 O3 2.603(3) . ?
Th1 O1 2.616(3) . ?
Th1 Cl2 2.6751(13) . ?
Th1 Cl4 2.6919(12) . ?
Th1 Cl3 2.6970(13) . ?
Th1 Cl1 2.6972(13) . ?
O1 C2 1.448(6) . ?
O1 C1 1.454(6) . ?
O2 C4 1.450(6) . ?
O2 C3 1.452(6) . ?
O3 C6 1.448(6) . ?
O3 C5 1.448(7) . ?
O4 C7 1.443(6) . ?
O4 C8 1.452(6) . ?
C1 H1A 0.9600 . ?
C1 H1B 0.9600 . ?
C1 H1C 0.9600 . ?
C2 C3 1.492(7) . ?
C2 H2A 0.9700 . ?
C2 H2B 0.9700 . ?
C3 H3A 0.9700 . ?
C3 H3B 0.9700 . ?
C4 H4A 0.9600 . ?
C4 H4B 0.9600 . ?
C4 H4C 0.9600 . ?
C5 H5A 0.9600 . ?
C5 H5B 0.9600 . ?
C5 H5C 0.9600 . ?
C6 C7 1.488(9) . ?
C6 H6A 0.9700 . ?
C6 H6B 0.9700 . ?
C7 H7A 0.9700 . ?
C7 H7B 0.9700 . ?
C8 H8A 0.9600 . ?
C8 H8B 0.9600 . ?
C8 H8C 0.9600 . ?
